data_1100300
loop_
_publ_author_name
'Buchholz, Stefan'
'Harms, Klaus'
'Marsch, Michael'
'Massa, Werner'
'Boche, Gernot'

_publ_section_title
;
 Model of a Solvent-Shared Ion Pair with N--H&#x22EF;C Hydrogen Bonds
 between Amine and Carbanion-Crystal Structure of
 [Fluorenyllithium&#x00B7;2 Ethylenediamine]~\\infty ~
;
_journal_coden_ASTM ACIEAY
_journal_issue 1
_journal_name_full
;
 Angewandte Chemie, International Edition in English
;
_journal_page_first 72
_journal_page_last 73
_journal_paper_doi 10.1002/anie.198900721
_journal_volume 28
_journal_year 1989
_chemical_formula_sum 'C17 H25 Li N4'
_space_group_IT_number 14
_symmetry_cell_setting monoclinic
_symmetry_space_group_name_Hall '-P 2ybc'
_symmetry_space_group_name_H-M 'P 1 21/c 1'
_cell_angle_alpha 90
_cell_angle_beta 104.11(2)
_cell_angle_gamma 90
_cell_formula_units_Z 4
_cell_length_a 14.724(3)
_cell_length_b 8.561(2)
_cell_length_c 13.267(3)
_cod_original_sg_symbol_H-M 'P 21/c'
_cod_original_formula_sum 'C17 H25 Li1 N4'
_cod_database_code 1100300

loop_
_symmetry_equiv_pos_site_id
_symmetry_equiv_pos_as_xyz
1 x,y,z
2 -x,1/2+y,1/2-z
3 -x,-y,-z
4 x,-1/2-y,-1/2+z

loop_
_atom_site_label
_atom_site_type_symbol
_atom_site_fract_x
_atom_site_fract_y
_atom_site_fract_z
N1 N 0.2037(2) 0.1374(3) 0.3467(2)
N2 N 0.2951(2) 0.3394(3) 0.1333(2)
N3 N 0.1262(2) -0.0666(3) 0.5094(2)
N4 N 0.3732(2) -0.0652(3) 0.4855(2)
C1 C 0.2722(2) 0.1998(4) 0.2915(2)
C2 C 0.2275(2) 0.2662(4) 0.1848(2)
C3 C 0.0424(2) 0.0319(4) 0.4831(2)
C4 C 0.4558(2) 0.0357(4) 0.5098(2)
Li1 Li 0.2483(3) 0.0401(6) 0.4930(3)
H1 H 0.175(2) 0.045(4) 0.312(2)
H2 H 0.161(2) 0.214(4) 0.343(2)
H3 H 0.324(2) 0.427(4) 0.168(2)
H4 H 0.340(2) 0.264(4) 0.134(2)
H5 H 0.140(2) -0.101(4) 0.573(3)
H6 H 0.112(2) -0.165(4) 0.477(2)
H7 H 0.388(2) -0.155(4) 0.522(2)
H8 H 0.361(2) -0.105(4) 0.421(2)
H9 H 0.315(2) 0.291(4) 0.339(2)
H10 H 0.314(2) 0.105(4) 0.287(2)
H11 H 0.191(2) 0.177(4) 0.140(2)
H12 H 0.185(2) 0.355(4) 0.190(2)
H13 H 0.440(2) 0.146(4) 0.474(2)
H14 H 0.472(2) 0.062(4) 0.586(2)
H15 H 0.058(2) 0.142(4) 0.510(2)
H16 H 0.020(2) 0.045(4) 0.403(2)
C5 C 0.1930(2) 0.7947(4) 0.2145(2)
C6 C 0.2875(2) 0.7521(4) 0.2394(2)
C7 C 0.3642(3) 0.7979(5) 0.1982(3)
C8 C 0.4502(3) 0.7343(5) 0.2377(3)
C9 C 0.4671(3) 0.6260(5) 0.3181(3)
C10 C 0.3943(2) 0.5793(4) 0.3621(3)
C11 C 0.3056(2) 0.6404(4) 0.3230(2)
C12 C 0.2174(2) 0.6145(4) 0.3483(2)
C13 C 0.1907(2) 0.5155(4) 0.4212(2)
C14 C 0.0978(3) 0.5092(4) 0.4237(2)
C15 C 0.0307(2) 0.6011(4) 0.3576(2)
C16 C 0.0543(2) 0.7016(4) 0.2873(2)
C17 C 0.1487(2) 0.7086(4) 0.2809(2)
H17 H 0.158(2) 0.862(4) 0.160(2)
H18 H 0.353(2) 0.879(4) 0.143(2)
H19 H 0.498(2) 0.775(4) 0.214(2)
H20 H 0.530(2) 0.585(4) 0.346(2)
H21 H 0.411(2) 0.492(4) 0.429(2)
H22 H 0.242(2) 0.454(4) 0.466(2)
H23 H 0.080(2) 0.436(4) 0.468(2)
H24 H -0.037(2) 0.597(4) 0.355(2)
H25 H 0.005(2) 0.775(4) 0.241(2)
Li1C* Li 0.2483(3) 0.4599(6) -0.0070(3)
N2C* N 0.2951(2) 0.1606(3) 0.6333(2)
C3B* C -0.0424(2) -0.0319(4) 0.5169(2)
C4B* C 0.5442(2) -0.0357(4) 0.4902(2)
N1C* N 0.2037(2) 0.3626(3) -0.1533(2)
N3C* N 0.1262(2) 0.5666(3) 0.0094(2)
N4C* N 0.3732(2) 0.5652(3) -0.0145(2)
C2C* C 0.2275(2) 0.2338(4) 0.6848(2)
H3C* H 0.324(2) 0.073(4) 0.668(2)
H4C* H 0.340(2) 0.236(4) 0.634(2)
N3B* N -0.1262(2) 0.0666(3) 0.4906(2)
H15B* H -0.058(2) -0.142(4) 0.490(2)
H16B* H -0.020(2) -0.045(4) 0.597(2)
N4B* N 0.6268(2) 0.0652(3) 0.5145(2)
H13B* H 0.560(2) -0.146(4) 0.526(2)
H14B* H 0.528(2) -0.062(4) 0.414(2)
C1C* C 0.2722(2) 0.3002(4) -0.2085(2)
H1C* H 0.175(2) 0.455(4) -0.188(2)
H2C* H 0.161(2) 0.286(4) -0.157(2)
C3C* C 0.0424(2) 0.4681(4) -0.0169(2)
H5C* H 0.140(2) 0.601(4) 0.073(3)
H6C* H 0.112(2) 0.665(4) -0.023(2)
C4C* C 0.4558(2) 0.4643(4) 0.0098(2)
H7C* H 0.388(2) 0.655(4) 0.022(2)
H8C* H 0.361(2) 0.605(4) -0.079(2)
C1C** C 0.2722(2) 0.3002(4) 0.7915(2)
H11C* H 0.191(2) 0.323(4) 0.640(2)
H12C* H 0.185(2) 0.145(4) 0.690(2)
Li1B* Li -0.2483(3) -0.0401(6) 0.5070(3)
H5B* H -0.140(2) 0.101(4) 0.427(3)
H6B* H -0.112(2) 0.165(4) 0.523(2)
Li1B** Li 0.7517(3) -0.0401(6) 0.5070(3)
H7B* H 0.612(2) 0.155(4) 0.478(2)
H8B* H 0.639(2) 0.105(4) 0.579(2)
C2C** C 0.2275(2) 0.2338(4) -0.3152(2)
H9C* H 0.315(2) 0.209(4) -0.161(2)
H10C* H 0.314(2) 0.395(4) -0.213(2)
C3A C -0.0424(2) 0.5319(4) 0.0169(2)
H15C* H 0.058(2) 0.358(4) 0.010(2)
H16C* H 0.020(2) 0.455(4) -0.097(2)
C4A* C 0.5442(2) 0.5357(4) -0.0098(2)
H13C* H 0.440(2) 0.354(4) -0.026(2)
H14C* H 0.472(2) 0.438(4) 0.086(2)
N1B* N -0.2037(2) -0.1374(3) 0.6533(2)
N2A* N -0.2951(2) -0.1606(3) 0.3667(2)
N4B** N -0.3732(2) 0.0652(3) 0.5145(2)
N3A N -0.1262(2) 0.4334(3) -0.0094(2)
H15A H -0.058(2) 0.642(4) -0.010(2)
H16A H -0.020(2) 0.545(4) 0.097(2)
N4A* N 0.6268(2) 0.4348(3) 0.0145(2)
H13A* H 0.560(2) 0.646(4) 0.026(2)
H14A* H 0.528(2) 0.562(4) -0.086(2)
C1B* C -0.2722(2) -0.1998(4) 0.7085(2)
H1B* H -0.175(2) -0.045(4) 0.688(2)
H2B* H -0.161(2) -0.214(4) 0.657(2)
C2A* C -0.2275(2) -0.2338(4) 0.3152(2)
H3A* H -0.324(2) -0.073(4) 0.332(2)
H4A* H -0.340(2) -0.236(4) 0.366(2)
Li1A Li -0.2483(3) 0.5401(6) 0.0070(3)
H5A H -0.140(2) 0.399(4) -0.073(3)
H6A H -0.112(2) 0.335(4) 0.023(2)
Li1A* Li 0.7517(3) 0.5401(6) 0.0070(3)
H7A* H 0.612(2) 0.345(4) -0.022(2)
H8A* H 0.639(2) 0.395(4) 0.079(2)
C2B* C -0.2275(2) -0.2662(4) 0.8152(2)
H9B* H -0.315(2) -0.291(4) 0.661(2)
H10B* H -0.314(2) -0.105(4) 0.713(2)
C1A* C -0.2722(2) -0.3002(4) 0.2085(2)
H11A* H -0.191(2) -0.323(4) 0.360(2)
H12A* H -0.185(2) -0.145(4) 0.310(2)
N1A N -0.2037(2) 0.6374(3) 0.1533(2)
N2B* N -0.2951(2) 0.6606(3) -0.1333(2)
N4A N -0.3732(2) 0.4348(3) 0.0145(2)
N2B** N -0.2951(2) -0.3394(3) 0.8667(2)
H11B* H -0.191(2) -0.177(4) 0.860(2)
H12B* H -0.185(2) -0.355(4) 0.810(2)
N1A* N -0.2037(2) -0.3626(3) 0.1533(2)
H9A* H -0.315(2) -0.209(4) 0.161(2)
H10A* H -0.314(2) -0.395(4) 0.213(2)
C1A C -0.2722(2) 0.6998(4) 0.2085(2)
H1A H -0.175(2) 0.545(4) 0.188(2)
H2A H -0.161(2) 0.714(4) 0.157(2)
C2B** C -0.2275(2) 0.7338(4) -0.1848(2)
H3B* H -0.324(2) 0.573(4) -0.168(2)
H4B* H -0.340(2) 0.736(4) -0.134(2)

loop_
_atom_type_symbol
_atom_type_radius_bond
C 0.68
H 0.23
Li 1.12
N 0.68
